data_4103047
loop_
_publ_author_name
'Caleb A. Kent'
'Brian P. Mehl'
'Liqing Ma'
'John M. Papanikolas'
'Thomas J. Meyer'
'Wenbin Lin'

_publ_section_title
;
 Energy Transfer Dynamics in Metal-Organic Frameworks
;
_journal_name_full 'Journal of the American Chemical Society'
_journal_page_first 12767
_journal_page_last 12769
_journal_paper_doi 10.1021/ja102804s
_journal_volume 132
_journal_year 2010
_chemical_formula_sum 'C40 H20 N8 O14 Ru Zn'
_chemical_formula_weight 1003.08
_chemical_name_systematic
; 
 ? 
;
_space_group_IT_number 14
_symmetry_cell_setting monoclinic
_symmetry_space_group_name_Hall '-P 2ybc'
_symmetry_space_group_name_H-M 'P 1 21/c 1'
_atom_sites_solution_hydrogens geom
_atom_sites_solution_primary direct
_atom_sites_solution_secondary difmap
_audit_creation_method SHELXL-97
_cell_angle_alpha 90.00
_cell_angle_beta 103.250(6)
_cell_angle_gamma 90.00
_cell_formula_units_Z 4
_cell_length_a 14.5979(10)
_cell_length_b 13.6986(11)
_cell_length_c 21.6725(16)
_cell_measurement_reflns_used 1484
_cell_measurement_temperature 223(2)
_cell_measurement_theta_max 42.84
_cell_measurement_theta_min 3.85
_cell_volume 4218.5(6)
_computing_structure_refinement 'SHELXL-97 (Sheldrick, 1997)'
_computing_structure_solution 'SHELXS-97 (Sheldrick, 1990)'
_diffrn_ambient_temperature 223(2)
_diffrn_measured_fraction_theta_full 0.955
_diffrn_measured_fraction_theta_max 0.955
_diffrn_radiation_monochromator graphite
_diffrn_radiation_source 'fine-focus sealed tube'
_diffrn_radiation_type CuK\a
_diffrn_radiation_wavelength 1.54178
_diffrn_reflns_av_R_equivalents 0.0515
_diffrn_reflns_av_sigmaI/netI 0.0692
_diffrn_reflns_limit_h_max 12
_diffrn_reflns_limit_h_min -12
_diffrn_reflns_limit_k_max 11
_diffrn_reflns_limit_k_min -8
_diffrn_reflns_limit_l_max 18
_diffrn_reflns_limit_l_min -15
_diffrn_reflns_number 6720
_diffrn_reflns_theta_full 42.00
_diffrn_reflns_theta_max 42.00
_diffrn_reflns_theta_min 3.85
_exptl_absorpt_coefficient_mu 4.271
_exptl_absorpt_correction_T_max 0.787
_exptl_absorpt_correction_T_min 0.630
_exptl_absorpt_correction_type multi-scan
_exptl_absorpt_process_details SADABS
_exptl_crystal_colour red
_exptl_crystal_density_diffrn 1.579
_exptl_crystal_density_method 'not measured'
_exptl_crystal_description block
_exptl_crystal_F_000 2008
_exptl_crystal_size_max 0.12
_exptl_crystal_size_mid 0.10
_exptl_crystal_size_min 0.05
_refine_diff_density_max 0.204
_refine_diff_density_min -0.168
_refine_diff_density_rms 0.030
_refine_ls_extinction_method none
_refine_ls_goodness_of_fit_ref 1.083
_refine_ls_hydrogen_treatment constr
_refine_ls_matrix_type full
_refine_ls_number_parameters 550
_refine_ls_number_reflns 2754
_refine_ls_number_restraints 37
_refine_ls_restrained_S_all 1.229
_refine_ls_R_factor_all 0.1074
_refine_ls_R_factor_gt 0.0802
_refine_ls_shift/su_max 0.062
_refine_ls_shift/su_mean 0.002
_refine_ls_structure_factor_coef Fsqd
_refine_ls_weighting_details 'calc w=1/[\s^2^(Fo^2^)+(0.1552P)^2^+1.5080P] where P=(Fo^2^+2Fc^2^)/3'
_refine_ls_weighting_scheme calc
_refine_ls_wR_factor_gt 0.2164
_refine_ls_wR_factor_ref 0.2401
_reflns_number_gt 2041
_reflns_number_total 2754
_reflns_threshold_expression >2sigma(I)
_cod_data_source_file ja102804s_si_001.cif
_cod_data_source_block RuZn44-solvent
_cod_original_cell_volume 4218.5(5)
_cod_database_code 4103047

loop_
_symmetry_equiv_pos_as_xyz
'x, y, z'
'-x, y+1/2, -z+1/2'
'-x, -y, -z'
'x, -y-1/2, z-1/2'

loop_
_atom_site_label
_atom_site_type_symbol
_atom_site_fract_x
_atom_site_fract_y
_atom_site_fract_z
_atom_site_U_iso_or_equiv
_atom_site_adp_type
_atom_site_occupancy
_atom_site_symmetry_multiplicity
_atom_site_calc_flag
_atom_site_refinement_flags
_atom_site_disorder_assembly
_atom_site_disorder_group
Ru1 Ru 0.35872(11) 0.77756(13) 0.22138(8) 0.060(5) Uani 1 1 d . . .
Zn2 Zn 0.24011(18) 0.2776(2) -0.04385(12) 0.062(5) Uani 1 1 d . . .
C1A C 0.285(2) 0.6135(19) 0.1435(11) 0.058(8) Uani 1 1 d . . .
C2A C 0.2804(18) 0.535(2) 0.1002(11) 0.067(9) Uani 1 1 d . . .
H2A H 0.2218 0.5055 0.0830 0.080 Uiso 1 1 calc R . .
C3A C 0.359(2) 0.4994(17) 0.0824(11) 0.061(8) Uani 1 1 d . . .
C4A C 0.4444(17) 0.542(2) 0.1093(11) 0.070(8) Uani 1 1 d . . .
H4A H 0.5000 0.5190 0.0993 0.084 Uiso 1 1 calc R . .
C5A C 0.4475(16) 0.6207(18) 0.1525(12) 0.060(8) Uani 1 1 d . . .
H5A H 0.5054 0.6508 0.1703 0.072 Uiso 1 1 calc R . .
C6A C 0.2019(19) 0.656(2) 0.1586(11) 0.061(8) Uani 1 1 d . . .
C7A C 0.112(2) 0.6248(17) 0.1342(10) 0.067(8) Uani 1 1 d . . .
H7A H 0.1012 0.5673 0.1100 0.081 Uiso 1 1 calc R . .
C8A C 0.0355(18) 0.679(2) 0.1453(11) 0.070(8) Uani 1 1 d . . .
C9A C 0.060(2) 0.7606(17) 0.1849(11) 0.069(9) Uani 1 1 d . . .
H9A H 0.0123 0.8004 0.1945 0.083 Uiso 1 1 calc R . .
C10A C 0.152(2) 0.7817(18) 0.2093(11) 0.074(9) Uani 1 1 d . . .
H10A H 0.1652 0.8340 0.2380 0.088 Uiso 1 1 calc R . .
C11A C 0.2999(14) 0.965(2) 0.1550(15) 0.061(8) Uani 1 1 d . . .
C12A C 0.2754(14) 1.0305(17) 0.1060(15) 0.065(8) Uani 1 1 d . . .
H12A H 0.2582 1.0945 0.1142 0.078 Uiso 1 1 calc R . .
C13A C 0.2761(14) 1.002(2) 0.0437(12) 0.055(8) Uani 1 1 d . . .
C14A C 0.2974(14) 0.908(3) 0.0335(11) 0.066(8) Uani 1 1 d . . .
H14A H 0.2926 0.8863 -0.0083 0.079 Uiso 1 1 calc R . .
C15A C 0.3261(13) 0.8439(17) 0.0832(13) 0.060(8) Uani 1 1 d . . .
H15A H 0.3458 0.7809 0.0750 0.072 Uiso 1 1 calc R . .
C16A C 0.3045(14) 0.982(2) 0.2216(14) 0.054(8) Uani 1 1 d . . .
C17A C 0.2784(13) 1.068(2) 0.2430(12) 0.062(9) Uani 1 1 d . . .
H17A H 0.2570 1.1181 0.2136 0.075 Uiso 1 1 calc R . .
C18A C 0.2820(13) 1.0852(19) 0.3053(13) 0.053(8) Uani 1 1 d . . .
C19A C 0.3111(14) 1.012(3) 0.3489(12) 0.071(9) Uani 1 1 d . . .
H19A H 0.3152 1.0214 0.3924 0.086 Uiso 1 1 calc R . .
C20A C 0.3341(14) 0.923(2) 0.3253(13) 0.073(9) Uani 1 1 d . . .
H20A H 0.3528 0.8710 0.3540 0.088 Uiso 1 1 calc R . .
C21A C 0.5439(19) 0.7689(18) 0.3066(14) 0.066(8) Uani 1 1 d . . .
C22A C 0.639(2) 0.7846(16) 0.3325(11) 0.073(9) Uani 1 1 d . . .
H22A H 0.6663 0.7572 0.3721 0.087 Uiso 1 1 calc R . .
C23A C 0.6930(16) 0.8398(19) 0.3012(13) 0.070(8) Uani 1 1 d . . .
H23A H 0.7574 0.8504 0.3182 0.084 Uiso 1 1 calc R . .
C24A C 0.647(2) 0.8788(16) 0.2428(13) 0.078(9) Uani 1 1 d . . .
H24A H 0.6790 0.9177 0.2191 0.094 Uiso 1 1 calc R . .
C25A C 0.5475(18) 0.8577(19) 0.2198(12) 0.076(9) Uani 1 1 d . . .
H25A H 0.5168 0.8826 0.1800 0.091 Uiso 1 1 calc R . .
C26A C 0.485(2) 0.7038(17) 0.3363(12) 0.060(8) Uani 1 1 d . . .
C27A C 0.5188(17) 0.651(2) 0.3916(12) 0.066(8) Uani 1 1 d . . .
H27A H 0.5809 0.6605 0.4150 0.079 Uiso 1 1 calc R . .
C28A C 0.460(2) 0.585(2) 0.4117(11) 0.078(9) Uani 1 1 d . . .
H28A H 0.4824 0.5473 0.4481 0.093 Uiso 1 1 calc R . .
C29A C 0.3678(19) 0.5767(17) 0.3773(13) 0.067(8) Uani 1 1 d . . .
H29A H 0.3261 0.5324 0.3895 0.080 Uiso 1 1 calc R . .
C30A C 0.3394(16) 0.635(2) 0.3249(13) 0.066(8) Uani 1 1 d . . .
H30A H 0.2759 0.6310 0.3033 0.079 Uiso 1 1 calc R . .
N1A N 0.3695(17) 0.6525(11) 0.1682(7) 0.047(7) Uani 1 1 d . . .
N2A N 0.2246(15) 0.7368(16) 0.1969(9) 0.066(7) Uani 1 1 d . . .
N3B N 0.3266(11) 0.8701(17) 0.1448(9) 0.056(7) Uani 1 1 d . . .
N4B N 0.3311(11) 0.9065(13) 0.2636(12) 0.054(7) Uani 1 1 d . . .
N5B N 0.4970(13) 0.8043(14) 0.2524(10) 0.061(7) Uani 1 1 d . . .
N6B N 0.3953(15) 0.6959(14) 0.3019(7) 0.057(7) Uani 1 1 d . . .
O1B O 0.4257(13) 0.3833(14) 0.0269(8) 0.102(8) Uani 1 1 d . . .
O2B O 0.2694(12) 0.3864(11) 0.0141(7) 0.076(7) Uani 1 1 d . . .
O3B O -0.1100(12) 0.7278(13) 0.0797(8) 0.075(8) Uani 1 1 d . . .
O4B O -0.0984(11) 0.5750(15) 0.1192(7) 0.082(7) Uani 1 1 d . . .
O5B O 0.2681(10) 1.1651(14) 0.0128(7) 0.068(7) Uani 1 1 d . . .
O6B O 0.2179(10) 1.0511(11) -0.0613(8) 0.075(7) Uani 1 1 d . . .
O7B O 0.1963(12) 1.2326(12) 0.2931(8) 0.079(7) Uani 1 1 d . . .
O8B O 0.3001(10) 1.2078(10) 0.3862(8) 0.065(7) Uani 1 1 d . . .
C31B C 0.352(2) 0.4173(19) 0.0364(11) 0.075(9) Uani 1 1 d . . .
C32B C -0.0666(19) 0.664(3) 0.1106(13) 0.083(10) Uani 1 1 d . . .
C33B C 0.2501(14) 1.079(2) -0.0075(13) 0.064(9) Uani 1 1 d . . .
C34B C 0.2565(19) 1.184(2) 0.3297(15) 0.072(8) Uani 1 1 d . . .
O2H O 0.1449(9) 0.0764(10) 0.8041(6) 0.078(7) Uani 1 1 d . . .
O3H O 0.4626(12) 0.1678(15) 0.9343(8) 0.122(8) Uani 1 1 d . . .
O1D O -0.134(3) 0.794(3) 0.868(2) 0.273(17) Uiso 1 1 d DU . .
C3D C -0.012(6) 0.939(5) 0.892(5) 0.51(6) Uiso 1 1 d DU . .
C2D C 0.093(3) 0.839(5) 0.843(3) 0.29(3) Uiso 1 1 d DU . .
N1D N -0.003(3) 0.854(4) 0.852(3) 0.43(3) Uiso 1 1 d DU . .
O1H O 0.4107(14) 0.7028(13) 0.9824(11) 0.137(9) Uani 1 1 d . . .
O2DB O 0.235(4) 0.720(4) 0.914(3) 0.14(2) Uiso 0.41(3) 1 d PDU A 2
C4DB C 0.204(7) 0.649(7) 0.934(7) 0.27(5) Uiso 0.41(3) 1 d PDU A 2
N2DB N 0.123(4) 0.718(8) 0.887(5) 0.27(4) Uiso 0.41(3) 1 d PDU A 2
C5DB C 0.034(6) 0.684(12) 0.900(7) 0.28(6) Uiso 0.41(3) 1 d PDU A 2
C6DB C 0.135(10) 0.691(16) 0.824(5) 0.42(8) Uiso 0.41(3) 1 d PDU A 2
O2D O 0.210(2) 0.687(3) 0.974(2) 0.154(16) Uiso 0.59(3) 1 d PDU A 1
C4D C 0.155(3) 0.624(3) 0.957(3) 0.16(2) Uiso 0.59(3) 1 d PDU A 1
N2D N 0.094(2) 0.670(3) 0.972(2) 0.140(17) Uiso 0.59(3) 1 d PDU A 1
C5D C -0.004(3) 0.621(5) 0.959(4) 0.21(3) Uiso 0.59(3) 1 d PDU A 1
C6D C 0.075(3) 0.765(3) 0.998(3) 0.14(2) Uiso 0.59(3) 1 d PDU A 1
O4H O 0.0377(14) 0.558(2) 0.7789(11) 0.196(14) Uani 1 1 d . . .
C1D C -0.061(4) 0.776(4) 0.851(5) 0.43(4) Uiso 1 1 d DU . .

loop_
_atom_site_aniso_label
_atom_site_aniso_U_11
_atom_site_aniso_U_22
_atom_site_aniso_U_33
_atom_site_aniso_U_23
_atom_site_aniso_U_13
_atom_site_aniso_U_12
Ru1 0.070(5) 0.049(6) 0.058(5) 0.0010(9) 0.0069(15) 0.0015(9)
Zn2 0.071(6) 0.050(6) 0.061(6) 0.0001(15) 0.0081(19) 0.0008(14)
C1A 0.07(2) 0.041(19) 0.058(17) -0.013(15) 0.003(15) -0.002(17)
C2A 0.06(2) 0.06(2) 0.063(18) 0.011(17) -0.010(14) -0.024(15)
C3A 0.047(18) 0.050(19) 0.083(19) -0.002(15) 0.007(16) -0.002(16)
C4A 0.06(2) 0.07(2) 0.082(18) -0.011(16) 0.018(14) 0.020(16)
C5A 0.052(17) 0.028(18) 0.10(2) 0.017(16) 0.024(13) 0.011(12)
C6A 0.06(2) 0.06(2) 0.065(17) 0.006(15) 0.005(16) -0.001(18)
C7A 0.06(2) 0.066(19) 0.070(17) -0.019(13) 0.003(14) 0.006(17)
C8A 0.08(2) 0.07(2) 0.066(17) 0.004(16) 0.012(15) -0.004(18)
C9A 0.12(3) 0.025(17) 0.053(16) -0.011(13) 0.005(15) 0.028(14)
C10A 0.065(18) 0.06(2) 0.072(17) -0.006(14) -0.029(17) -0.018(17)
C11A 0.072(15) 0.03(2) 0.08(3) -0.03(2) 0.021(13) -0.007(13)
C12A 0.092(17) 0.032(19) 0.07(2) 0.013(19) 0.007(13) -0.004(12)
C13A 0.073(15) 0.04(2) 0.05(2) -0.012(17) 0.003(12) -0.008(13)
C14A 0.070(15) 0.07(2) 0.048(18) 0.009(19) -0.009(12) 0.002(14)
C15A 0.070(15) 0.050(18) 0.051(19) 0.003(17) -0.005(12) 0.005(12)
C16A 0.094(17) 0.01(2) 0.06(2) -0.02(2) 0.025(14) -0.012(12)
C17A 0.067(15) 0.08(3) 0.03(2) 0.003(16) -0.004(11) -0.036(15)
C18A 0.062(14) 0.04(2) 0.05(2) 0.005(18) -0.002(11) 0.010(11)
C19A 0.066(16) 0.09(2) 0.063(19) -0.03(2) 0.020(14) -0.004(14)
C20A 0.067(15) 0.11(3) 0.040(19) 0.009(16) 0.002(12) -0.007(15)
C21A 0.06(2) 0.055(19) 0.07(2) -0.005(16) -0.010(18) 0.000(16)
C22A 0.12(3) 0.032(18) 0.071(18) 0.001(13) 0.02(2) -0.010(15)
C23A 0.068(16) 0.06(2) 0.08(2) 0.005(15) 0.000(16) 0.012(15)
C24A 0.13(3) 0.028(17) 0.09(2) -0.003(15) 0.045(18) -0.007(15)
C25A 0.064(19) 0.06(2) 0.09(2) -0.017(16) -0.008(17) 0.014(14)
C26A 0.07(2) 0.050(18) 0.051(19) -0.007(15) 0.005(18) -0.010(16)
C27A 0.081(18) 0.06(2) 0.048(19) -0.007(15) -0.001(15) 0.006(17)
C28A 0.10(2) 0.07(2) 0.061(17) 0.014(15) 0.005(19) 0.011(16)
C29A 0.10(2) 0.044(18) 0.063(18) 0.010(15) 0.021(15) -0.015(13)
C30A 0.073(17) 0.056(19) 0.07(2) -0.002(15) 0.021(15) -0.011(16)
N1A 0.071(15) 0.020(13) 0.046(12) -0.011(8) 0.002(11) 0.001(12)
N2A 0.075(17) 0.045(17) 0.078(15) 0.003(12) 0.018(12) 0.024(13)
N3B 0.074(12) 0.055(19) 0.033(15) 0.008(11) -0.004(9) -0.017(11)
N4B 0.077(13) 0.006(14) 0.082(18) -0.008(13) 0.023(10) -0.007(9)
N5B 0.080(15) 0.054(15) 0.051(14) 0.012(10) 0.020(14) -0.003(12)
N6B 0.066(15) 0.058(16) 0.044(12) 0.000(10) 0.004(13) -0.009(11)
O1B 0.086(13) 0.081(15) 0.136(17) -0.050(11) 0.018(11) 0.002(11)
O2B 0.085(12) 0.052(12) 0.081(12) -0.020(8) 0.003(9) -0.014(9)
O3B 0.088(14) 0.057(14) 0.070(12) 0.016(9) 0.000(9) 0.019(9)
O4B 0.067(11) 0.087(16) 0.084(13) -0.007(10) 0.001(8) 0.005(10)
O5B 0.089(11) 0.055(13) 0.057(12) -0.005(10) 0.009(8) 0.005(9)
O6B 0.096(12) 0.065(13) 0.055(12) 0.002(9) 0.003(9) 0.004(8)
O7B 0.103(13) 0.046(12) 0.084(13) 0.000(9) 0.017(10) 0.013(9)
O8B 0.090(12) 0.049(12) 0.055(12) -0.012(8) 0.014(8) -0.011(8)
C31B 0.11(3) 0.05(2) 0.067(19) -0.009(16) 0.011(18) 0.01(2)
C32B 0.07(3) 0.11(3) 0.08(2) -0.05(2) 0.040(19) -0.05(2)
C33B 0.063(16) 0.09(3) 0.034(19) 0.01(2) -0.007(12) 0.012(15)
C34B 0.09(2) 0.05(2) 0.08(2) -0.005(19) 0.024(18) -0.006(16)
O2H 0.084(11) 0.072(13) 0.070(11) 0.004(8) 0.003(7) -0.003(8)
O3H 0.128(15) 0.139(18) 0.100(14) 0.009(12) 0.029(11) 0.027(12)
O1H 0.152(17) 0.080(16) 0.19(2) -0.006(13) 0.051(14) 0.019(12)
O4H 0.125(16) 0.22(3) 0.21(2) 0.14(2) -0.027(15) -0.040(17)

loop_
_atom_type_symbol
_atom_type_description
_atom_type_scat_dispersion_real
_atom_type_scat_dispersion_imag
_atom_type_scat_source
C C 0.0181 0.0091 'International Tables Vol C Tables 4.2.6.8 and 6.1.1.4'
H H 0.0000 0.0000 'International Tables Vol C Tables 4.2.6.8 and 6.1.1.4'
N N 0.0311 0.0180 'International Tables Vol C Tables 4.2.6.8 and 6.1.1.4'
O O 0.0492 0.0322 'International Tables Vol C Tables 4.2.6.8 and 6.1.1.4'
Zn Zn -1.5491 0.6778 'International Tables Vol C Tables 4.2.6.8 and 6.1.1.4'
Ru Ru 0.0552 3.2960 'International Tables Vol C Tables 4.2.6.8 and 6.1.1.4'

loop_
_geom_angle_atom_site_label_1
_geom_angle_atom_site_label_2
_geom_angle_atom_site_label_3
_geom_angle
_geom_angle_site_symmetry_1
_geom_angle_site_symmetry_3
N2A Ru1 N5B 173.2(9) . .
N2A Ru1 N6B 97.1(8) . .
N5B Ru1 N6B 76.6(9) . .
N2A Ru1 N3B 85.9(6) . .
N5B Ru1 N3B 100.6(8) . .
N6B Ru1 N3B 175.1(9) . .
N2A Ru1 N4B 94.4(8) . .
N5B Ru1 N4B 88.8(6) . .
N6B Ru1 N4B 97.4(8) . .
N3B Ru1 N4B 78.4(10) . .
N2A Ru1 N1A 79.5(9) . .
N5B Ru1 N1A 97.8(8) . .
N6B Ru1 N1A 89.1(6) . .
N3B Ru1 N1A 95.3(8) . .
N4B Ru1 N1A 171.6(8) . .
O3B Zn2 O8B 106.1(7) 3_565 4_575
O3B Zn2 O2B 110.5(7) 3_565 .
O8B Zn2 O2B 111.0(6) 4_575 .
O3B Zn2 O5B 105.9(7) 3_565 1_545
O8B Zn2 O5B 120.5(6) 4_575 1_545
O2B Zn2 O5B 102.5(7) . 1_545
N1A C1A C2A 117(2) . .
N1A C1A C6A 120(2) . .
C2A C1A C6A 123(3) . .
C3A C2A C1A 122(2) . .
C4A C3A C2A 118(2) . .
C4A C3A C31B 121(3) . .
C2A C3A C31B 121(3) . .
C3A C4A C5A 119.3(19) . .
N1A C5A C4A 121.0(19) . .
C7A C6A N2A 124(2) . .
C7A C6A C1A 125(3) . .
N2A C6A C1A 111(2) . .
C6A C7A C8A 120(2) . .
C9A C8A C7A 115(2) . .
C9A C8A C32B 119(3) . .
C7A C8A C32B 125(2) . .
C10A C9A C8A 120(2) . .
N2A C10A C9A 127(2) . .
C12A C11A N3B 122(2) . .
C12A C11A C16A 127(3) . .
N3B C11A C16A 111(3) . .
C11A C12A C13A 120(2) . .
C14A C13A C12A 118(2) . .
C14A C13A C33B 125(2) . .
C12A C13A C33B 117(3) . .
C13A C14A C15A 121(2) . .
C14A C15A N3B 122(2) . .
C17A C16A N4B 119(2) . .
C17A C16A C11A 122(3) . .
N4B C16A C11A 119(3) . .
C16A C17A C18A 123(2) . .
C17A C18A C19A 119(2) . .
C17A C18A C34B 123(3) . .
C19A C18A C34B 118(3) . .
C18A C19A C20A 117(2) . .
N4B C20A C19A 123(2) . .
N5B C21A C22A 125(3) . .
N5B C21A C26A 112(2) . .
C22A C21A C26A 123(3) . .
C23A C22A C21A 121(2) . .
C22A C23A C24A 116(2) . .
C23A C24A C25A 118(2) . .
N5B C25A C24A 123(2) . .
N6B C26A C27A 123(2) . .
N6B C26A C21A 113(2) . .
C27A C26A C21A 124(3) . .
C28A C27A C26A 119(2) . .
C27A C28A C29A 119(2) . .
C30A C29A C28A 118(2) . .
N6B C30A C29A 125(2) . .
C5A N1A C1A 122.2(18) . .
C5A N1A Ru1 125.8(19) . .
C1A N1A Ru1 111.4(17) . .
C10A N2A C6A 114(2) . .
C10A N2A Ru1 127.5(19) . .
C6A N2A Ru1 118.2(17) . .
C15A N3B C11A 117.3(18) . .
C15A N3B Ru1 124.7(19) . .
C11A N3B Ru1 117.9(18) . .
C20A N4B C16A 118(2) . .
C20A N4B Ru1 128(2) . .
C16A N4B Ru1 113.8(19) . .
C21A N5B C25A 116(2) . .
C21A N5B Ru1 120.7(18) . .
C25A N5B Ru1 123.5(17) . .
C30A N6B C26A 115.9(18) . .
C30A N6B Ru1 126.8(18) . .
C26A N6B Ru1 117.3(17) . .
C31B O2B Zn2 123.6(16) . .
C32B O3B Zn2 124.1(18) . 3_565
C33B O5B Zn2 121.4(14) . 1_565
C34B O8B Zn2 124.1(14) . 4_576
O1B C31B O2B 127(2) . .
O1B C31B C3A 118(3) . .
O2B C31B C3A 115(3) . .
O3B C32B O4B 126(2) . .
O3B C32B C8A 121(3) . .
O4B C32B C8A 113(3) . .
O6B C33B O5B 129(2) . .
O6B C33B C13A 118(3) . .
O5B C33B C13A 113(2) . .
O7B C34B O8B 126(3) . .
O7B C34B C18A 117(2) . .
O8B C34B C18A 117(3) . .
C1D N1D C2D 120(4) . .
C1D N1D C3D 119(4) . .
C2D N1D C3D 114(3) . .
O2DB C4DB N2DB 66(6) . .
C5DB N2DB C6DB 114(4) . .
C5DB N2DB C4DB 104(7) . .
C6DB N2DB C4DB 102(7) . .
O2D C4D N2D 92(3) . .
C4D N2D C6D 142(3) . .
C4D N2D C5D 116(3) . .
C6D N2D C5D 102(3) . .
O1D C1D N1D 115(4) . .

loop_
_geom_bond_atom_site_label_1
_geom_bond_atom_site_label_2
_geom_bond_distance
_geom_bond_site_symmetry_2
Ru1 N2A 1.99(2) .
Ru1 N5B 2.010(19) .
Ru1 N6B 2.039(17) .
Ru1 N3B 2.056(16) .
Ru1 N4B 2.071(16) .
Ru1 N1A 2.091(15) .
Zn2 O3B 1.882(18) 3_565
Zn2 O8B 1.926(14) 4_575
Zn2 O2B 1.933(15) .
Zn2 O5B 1.955(16) 1_545
C1A N1A 1.34(2) .
C1A C2A 1.42(3) .
C1A C6A 1.44(3) .
C2A C3A 1.38(3) .
C3A C4A 1.37(3) .
C3A C31B 1.49(3) .
C4A C5A 1.42(3) .
C5A N1A 1.33(2) .
C6A C7A 1.36(3) .
C6A N2A 1.38(3) .
C7A C8A 1.41(3) .
C8A C9A 1.40(3) .
C8A C32B 1.52(3) .
C9A C10A 1.37(3) .
C10A N2A 1.30(3) .
C11A C12A 1.38(3) .
C11A N3B 1.38(3) .
C11A C16A 1.45(3) .
C12A C13A 1.41(3) .
C13A C14A 1.36(3) .
C13A C33B 1.51(3) .
C14A C15A 1.38(3) .
C15A N3B 1.38(2) .
C16A C17A 1.35(3) .
C16A N4B 1.37(2) .
C17A C18A 1.36(3) .
C18A C19A 1.38(3) .
C18A C34B 1.53(3) .
C19A C20A 1.40(3) .
C20A N4B 1.35(3) .
C21A N5B 1.31(3) .
C21A C22A 1.38(3) .
C21A C26A 1.49(3) .
C22A C23A 1.38(3) .
C23A C24A 1.40(3) .
C24A C25A 1.45(3) .
C25A N5B 1.35(3) .
C26A N6B 1.35(2) .
C26A C27A 1.39(3) .
C27A C28A 1.38(3) .
C28A C29A 1.39(3) .
C29A C30A 1.37(3) .
C30A N6B 1.34(3) .
O1B C31B 1.23(3) .
O2B C31B 1.27(3) .
O3B C32B 1.19(4) .
O3B Zn2 1.882(18) 3_565
O4B C32B 1.34(3) .
O5B C33B 1.27(3) .
O5B Zn2 1.955(16) 1_565
O6B C33B 1.21(3) .
O7B C34B 1.24(3) .
O8B C34B 1.29(3) .
O8B Zn2 1.926(14) 4_576
O1D C1D 1.24(2) .
C3D N1D 1.48(2) .
C2D N1D 1.47(2) .
N1D C1D 1.35(2) .
O2DB C4DB 1.20(3) .
C4DB N2DB 1.68(15) .
N2DB C5DB 1.47(3) .
N2DB C6DB 1.47(3) .
O2D C4D 1.18(2) .
C4D N2D 1.20(4) .
N2D C6D 1.48(2) .
N2D C5D 1.54(2) .
